data_7129724
loop_
_publ_author_name
'Xu, Ming'
'Ouyang, Yizhao'
'Wang, Linghua'
'Zhang, Shuai'
'Li, Pengfei'

_publ_section_title
;
 Enantioselective synthesis of cyclic \a-aminoboronates via
 copper-catalyzed dearomative borylation of 4-quinolinols
;
_journal_name_full 'Chemical Communications'
_journal_paper_doi 10.1039/D2CC00027J
_journal_year 2022
_chemical_absolute_configuration S
_chemical_formula_moiety 'C21 H30 B N O5 S, H2 O'
_chemical_formula_sum 'C21 H32 B N O6 S'
_chemical_formula_weight 437.34
_space_group_crystal_system orthorhombic
_space_group_IT_number 19
_space_group_name_Hall 'P 2ac 2ab'
_space_group_name_H-M_alt 'P 21 21 21'
_atom_sites_solution_hydrogens mixed
_atom_sites_solution_primary direct
_audit_creation_date 2021-10-16
_audit_creation_method
;
Olex2 1.3
(compiled 2020.11.12 svn.r5f609507 for OlexSys, GUI svn.r6408)
;
_audit_update_record
;
2021-10-18 deposited with the CCDC.	2022-02-17 downloaded from the CCDC.
;
_cell_angle_alpha 90
_cell_angle_beta 90
_cell_angle_gamma 90
_cell_formula_units_Z 4
_cell_length_a 7.2610(2)
_cell_length_b 16.8304(6)
_cell_length_c 18.6890(6)
_cell_measurement_reflns_used 9505
_cell_measurement_temperature 150.00
_cell_measurement_theta_max 74.42
_cell_measurement_theta_min 2.63
_cell_volume 2283.90(13)
_computing_cell_refinement 'SAINT V8.40B (?, 2016)'
_computing_data_reduction 'SAINT V8.40B (?, 2016)'
_computing_molecular_graphics 'Olex2 1.3 (Dolomanov et al., 2009)'
_computing_publication_material 'Olex2 1.3 (Dolomanov et al., 2009)'
_computing_structure_refinement 'XL  (Sheldrick, 2008)'
_computing_structure_solution 'XS  (Sheldrick, 2008)'
_diffrn_ambient_temperature 150(2)
_diffrn_measured_fraction_theta_full 0.997
_diffrn_measured_fraction_theta_max 0.995
_diffrn_measurement_device_type 'CCD area detector'
_diffrn_measurement_method 'phi and omega scans'
_diffrn_radiation_monochromator graphite
_diffrn_radiation_type CuK\a
_diffrn_radiation_wavelength 1.54178
_diffrn_reflns_av_R_equivalents 0.0322
_diffrn_reflns_av_unetI/netI 0.0207
_diffrn_reflns_Laue_measured_fraction_full 0.997
_diffrn_reflns_Laue_measured_fraction_max 0.995
_diffrn_reflns_limit_h_max 7
_diffrn_reflns_limit_h_min -8
_diffrn_reflns_limit_k_max 21
_diffrn_reflns_limit_k_min -20
_diffrn_reflns_limit_l_max 23
_diffrn_reflns_limit_l_min -22
_diffrn_reflns_number 30751
_diffrn_reflns_point_group_measured_fraction_full 0.998
_diffrn_reflns_point_group_measured_fraction_max 0.996
_diffrn_reflns_theta_full 67.679
_diffrn_reflns_theta_max 74.449
_diffrn_reflns_theta_min 3.534
_diffrn_source_current 1.2
_diffrn_source_power 0.06
_diffrn_source_voltage 50.0
_exptl_absorpt_coefficient_mu 1.562
_exptl_absorpt_correction_T_max 0.7538
_exptl_absorpt_correction_T_min 0.6458
_exptl_absorpt_correction_type multi-scan
_exptl_absorpt_process_details
;
SADABS-2016/2 (Bruker,2016/2) was used for absorption correction.
wR2(int) was 0.1465 before and 0.0631 after correction.
The Ratio of minimum to maximum transmission is 0.8567.
The \l/2 correction factor is Not present.
;
_exptl_crystal_colour 'clear colourless'
_exptl_crystal_colour_lustre clear
_exptl_crystal_colour_primary colourless
_exptl_crystal_density_diffrn 1.272
_exptl_crystal_description block
_exptl_crystal_F_000 936
_exptl_crystal_size_max 0.26
_exptl_crystal_size_mid 0.23
_exptl_crystal_size_min 0.21
_refine_diff_density_max 0.197
_refine_diff_density_min -0.190
_refine_diff_density_rms 0.039
_refine_ls_abs_structure_details
;
 Refined as an inversion twin.
;
_refine_ls_abs_structure_Flack 0.029(13)
_refine_ls_extinction_method none
_refine_ls_goodness_of_fit_ref 1.048
_refine_ls_hydrogen_treatment constr
_refine_ls_matrix_type full
_refine_ls_number_parameters 283
_refine_ls_number_reflns 4594
_refine_ls_number_restraints 0
_refine_ls_restrained_S_all 1.048
_refine_ls_R_factor_all 0.0239
_refine_ls_R_factor_gt 0.0236
_refine_ls_shift/su_max 0.001
_refine_ls_shift/su_mean 0.000
_refine_ls_structure_factor_coef Fsqd
_refine_ls_weighting_details 'w=1/[\s^2^(Fo^2^)+(0.0325P)^2^+0.3657P] where P=(Fo^2^+2Fc^2^)/3'
_refine_ls_weighting_scheme calc
_refine_ls_wR_factor_gt 0.0595
_refine_ls_wR_factor_ref 0.0596
_reflns_Friedel_coverage 0.749
_reflns_Friedel_fraction_full 0.999
_reflns_Friedel_fraction_max 0.998
_reflns_number_gt 4544
_reflns_number_total 4594
_reflns_threshold_expression 'I > 2\s(I)'
_cod_data_source_file d2cc00027j2.cif
_cod_data_source_block cu_xm1012_0m
_cod_database_code 7129724
_shelx_shelxl_version_number 2016/6
_shelx_space_group_comment
;
The symmetry employed for this shelxl refinement is uniquely defined
by the following loop, which should always be used as a source of
symmetry information in preference to the above space-group names.
They are only intended as comments.
;
_shelx_estimated_absorpt_t_max 0.735
_shelx_estimated_absorpt_t_min 0.687
_olex2_refinement_description
;
1. Twinned data refinement
 Scales: 0.971(13)
 0.029(13)
2. Fixed Uiso
 At 1.2 times of:
  All C(H) groups, All C(H,H) groups
 At 1.5 times of:
  All C(H,H,H) groups, All O(H,H) groups
3.a Free rotating group:
 O1(H1A,H1B)
3.b Ternary CH refined with riding coordinates:
 C17(H17)
3.c Secondary CH2 refined with riding coordinates:
 C14(H14A,H14B)
3.d Aromatic/amide H refined with riding coordinates:
 C8(H8), C11(H11), C23(H23)
3.e Idealised Me refined as rotating group:
 C15(H15A,H15B,H15C), C18(H18A,H18B,H18C), C19(H19A,H19B,H19C), C20(H20A,H20B,
 H20C), C25(H25A,H25B,H25C), C26(H26A,H26B,H26C), C27(H27A,H27B,H27C), C29(H29A,
 H29B,H29C)
;
_olex2_submission_special_instructions 'No special instructions were received'

loop_
_space_group_symop_operation_xyz
'x, y, z'
'-x+1/2, -y, z+1/2'
'x+1/2, -y+1/2, -z'
'-x, y+1/2, -z+1/2'

loop_
_atom_site_label
_atom_site_type_symbol
_atom_site_fract_x
_atom_site_fract_y
_atom_site_fract_z
_atom_site_U_iso_or_equiv
_atom_site_adp_type
_atom_site_occupancy
_atom_site_site_symmetry_order
_atom_site_calc_flag
_atom_site_refinement_flags_posn
_atom_site_refinement_flags_adp
_atom_site_refinement_flags_occupancy
_atom_site_disorder_assembly
_atom_site_disorder_group
S1 S 0.81444(5) 0.19444(2) 0.11724(2) 0.02235(9) Uani 1 1 d . . . . .
O5 O 0.67892(15) 0.36650(6) -0.34077(5) 0.0186(2) Uani 1 1 d . . . . .
O3 O 0.79395(15) 0.23077(6) -0.31623(5) 0.0198(2) Uani 1 1 d . . . . .
O2 O 0.76212(16) 0.12693(6) -0.23982(5) 0.0218(2) Uani 1 1 d . . . . .
O4 O 0.99059(14) 0.34496(6) -0.35644(6) 0.0188(2) Uani 1 1 d . . . . .
O6 O 0.7292(2) 0.43781(7) -0.06648(6) 0.0345(3) Uani 1 1 d . . . . .
C6 C 0.7959(2) 0.30088(8) -0.07880(8) 0.0176(3) Uani 1 1 d . . . . .
N1 N 0.82704(19) 0.25114(7) -0.19929(6) 0.0170(2) Uani 1 1 d . . . . .
C8 C 0.8409(2) 0.15998(9) -0.09488(8) 0.0218(3) Uani 1 1 d . . . . .
H8 H 0.857275 0.115237 -0.125218 0.026 Uiso 1 1 calc R U . . .
C9 C 0.8203(2) 0.23580(8) -0.12451(7) 0.0167(3) Uani 1 1 d . . . . .
C10 C 0.7927(2) 0.20173(8) -0.25402(8) 0.0173(3) Uani 1 1 d . . . . .
C11 C 0.7957(2) 0.28997(9) -0.00467(8) 0.0193(3) Uani 1 1 d . . . . .
H11 H 0.781762 0.334598 0.025977 0.023 Uiso 1 1 calc R U . . .
C13 C 0.7586(2) 0.38253(9) -0.10677(8) 0.0209(3) Uani 1 1 d . . . . .
C14 C 0.7498(2) 0.39157(8) -0.18683(8) 0.0206(3) Uani 1 1 d . . . . .
H14A H 0.788667 0.446042 -0.199912 0.025 Uiso 1 1 calc R U . . .
H14B H 0.620725 0.384564 -0.202742 0.025 Uiso 1 1 calc R U . . .
C15 C 0.5862(2) 0.41561(11) -0.45690(10) 0.0274(4) Uani 1 1 d . . . . .
H15A H 0.548420 0.361076 -0.467981 0.041 Uiso 1 1 calc R U . . .
H15B H 0.631570 0.441401 -0.500479 0.041 Uiso 1 1 calc R U . . .
H15C H 0.480411 0.445285 -0.438260 0.041 Uiso 1 1 calc R U . . .
C16 C 0.8157(2) 0.21483(9) 0.02467(8) 0.0190(3) Uani 1 1 d . . . . .
C17 C 0.8711(2) 0.33208(8) -0.22569(8) 0.0167(3) Uani 1 1 d . . . . .
H17 H 1.003514 0.344287 -0.215930 0.020 Uiso 1 1 calc R U . . .
C18 C 0.7156(3) -0.00948(9) -0.25434(9) 0.0279(4) Uani 1 1 d . . . . .
H18A H 0.836018 -0.017332 -0.231754 0.042 Uiso 1 1 calc R U . . .
H18B H 0.689039 -0.054302 -0.286189 0.042 Uiso 1 1 calc R U . . .
H18C H 0.620307 -0.006214 -0.217312 0.042 Uiso 1 1 calc R U . . .
C19 C 0.8231(3) 0.29099(10) 0.15785(8) 0.0275(3) Uani 1 1 d . . . . .
H19A H 0.711796 0.320813 0.145255 0.041 Uiso 1 1 calc R U . . .
H19B H 0.931843 0.319602 0.140520 0.041 Uiso 1 1 calc R U . . .
H19C H 0.830349 0.285275 0.209960 0.041 Uiso 1 1 calc R U . . .
C20 C 0.7744(2) 0.49835(9) -0.37420(9) 0.0260(3) Uani 1 1 d . . . . .
H20A H 0.662397 0.519391 -0.351883 0.039 Uiso 1 1 calc R U . . .
H20B H 0.809571 0.532288 -0.414557 0.039 Uiso 1 1 calc R U . . .
H20C H 0.874251 0.497453 -0.338948 0.039 Uiso 1 1 calc R U . . .
B1 B 0.8372(2) 0.32725(9) -0.31198(9) 0.0169(3) Uani 1 1 d . . . . .
C22 C 0.7384(2) 0.41417(9) -0.40101(8) 0.0187(3) Uani 1 1 d . . . . .
C23 C 0.8375(2) 0.15016(9) -0.02132(8) 0.0226(3) Uani 1 1 d . . . . .
H23 H 0.850334 0.098358 -0.001760 0.027 Uiso 1 1 calc R U . . .
C24 C 0.9176(2) 0.37124(9) -0.42454(8) 0.0196(3) Uani 1 1 d . . . . .
C25 C 0.5297(3) 0.08676(11) -0.32734(11) 0.0336(4) Uani 1 1 d . . . . .
H25A H 0.439781 0.088852 -0.288294 0.050 Uiso 1 1 calc R U . . .
H25B H 0.493154 0.045767 -0.361758 0.050 Uiso 1 1 calc R U . . .
H25C H 0.534499 0.138454 -0.351404 0.050 Uiso 1 1 calc R U . . .
C26 C 1.0596(2) 0.42450(11) -0.46023(9) 0.0274(4) Uani 1 1 d . . . . .
H26A H 1.102727 0.464395 -0.425908 0.041 Uiso 1 1 calc R U . . .
H26B H 1.003589 0.451165 -0.501452 0.041 Uiso 1 1 calc R U . . .
H26C H 1.164092 0.392263 -0.476350 0.041 Uiso 1 1 calc R U . . .
C27 C 0.8809(3) 0.29835(11) -0.47119(9) 0.0281(4) Uani 1 1 d . . . . .
H27A H 0.993332 0.266404 -0.474737 0.042 Uiso 1 1 calc R U . . .
H27B H 0.843067 0.315520 -0.519097 0.042 Uiso 1 1 calc R U . . .
H27C H 0.782604 0.266392 -0.449647 0.042 Uiso 1 1 calc R U . . .
C28 C 0.7177(2) 0.06702(9) -0.29734(8) 0.0231(3) Uani 1 1 d . . . . .
C29 C 0.8686(3) 0.06572(11) -0.35329(11) 0.0376(4) Uani 1 1 d . . . . .
H29A H 0.860467 0.113705 -0.382826 0.056 Uiso 1 1 calc R U . . .
H29B H 0.854023 0.018665 -0.383653 0.056 Uiso 1 1 calc R U . . .
H29C H 0.988918 0.063948 -0.329590 0.056 Uiso 1 1 calc R U . . .
O1 O 0.8420(2) 0.21675(11) 0.31804(10) 0.0554(5) Uani 1 1 d G . . . .
H1A H 0.932948 0.186704 0.331639 0.083 Uiso 1 1 d G U . . .
H1B H 0.744165 0.192964 0.334270 0.083 Uiso 1 1 d G U . . .

loop_
_atom_site_aniso_label
_atom_site_aniso_U_11
_atom_site_aniso_U_22
_atom_site_aniso_U_33
_atom_site_aniso_U_23
_atom_site_aniso_U_13
_atom_site_aniso_U_12
S1 0.02641(19) 0.02353(17) 0.01710(16) 0.00612(14) 0.00165(14) 0.00241(15)
O5 0.0161(5) 0.0211(5) 0.0187(5) 0.0048(4) 0.0006(4) -0.0001(4)
O3 0.0263(6) 0.0159(5) 0.0173(5) 0.0007(4) -0.0012(4) -0.0014(4)
O2 0.0332(6) 0.0129(5) 0.0192(5) -0.0006(4) -0.0029(4) -0.0024(4)
O4 0.0171(5) 0.0218(5) 0.0174(5) 0.0043(4) -0.0002(4) 0.0009(4)
O6 0.0645(9) 0.0170(5) 0.0219(5) -0.0024(4) -0.0006(6) 0.0068(6)
C6 0.0185(7) 0.0148(6) 0.0196(7) 0.0019(5) -0.0005(5) 0.0000(6)
N1 0.0220(6) 0.0122(5) 0.0166(5) 0.0016(4) -0.0016(5) -0.0009(5)
C8 0.0291(8) 0.0150(7) 0.0213(7) 0.0005(5) -0.0014(6) 0.0023(6)
C9 0.0172(6) 0.0159(7) 0.0170(6) 0.0013(5) -0.0009(6) -0.0005(5)
C10 0.0177(7) 0.0148(6) 0.0194(6) 0.0000(5) -0.0004(5) 0.0007(5)
C11 0.0203(7) 0.0193(7) 0.0182(7) 0.0005(5) 0.0002(5) 0.0014(6)
C13 0.0278(8) 0.0149(7) 0.0202(7) 0.0005(5) 0.0002(6) 0.0012(6)
C14 0.0301(8) 0.0133(6) 0.0184(7) 0.0027(5) 0.0003(6) 0.0021(6)
C15 0.0246(8) 0.0307(8) 0.0269(8) 0.0063(7) -0.0081(7) -0.0005(7)
C16 0.0165(7) 0.0225(7) 0.0180(6) 0.0036(5) -0.0001(5) 0.0006(6)
C17 0.0179(7) 0.0134(6) 0.0188(6) 0.0028(5) -0.0015(5) -0.0015(5)
C18 0.0373(10) 0.0155(7) 0.0308(8) -0.0029(6) -0.0023(7) -0.0026(7)
C19 0.0329(8) 0.0300(8) 0.0195(7) 0.0008(6) -0.0012(7) 0.0022(7)
C20 0.0292(9) 0.0185(7) 0.0304(8) 0.0007(6) 0.0002(7) 0.0001(6)
B1 0.0177(7) 0.0146(7) 0.0185(7) 0.0006(6) -0.0005(6) -0.0011(6)
C22 0.0195(7) 0.0185(7) 0.0182(7) 0.0039(5) -0.0009(6) -0.0006(6)
C23 0.0288(8) 0.0163(7) 0.0228(7) 0.0056(6) -0.0013(6) 0.0015(6)
C24 0.0209(7) 0.0223(7) 0.0156(7) 0.0017(6) -0.0002(6) -0.0006(6)
C25 0.0397(10) 0.0265(8) 0.0345(10) -0.0025(7) -0.0122(8) -0.0034(8)
C26 0.0259(8) 0.0329(9) 0.0233(8) 0.0055(7) 0.0046(6) -0.0035(7)
C27 0.0336(9) 0.0274(8) 0.0231(8) -0.0049(7) 0.0019(6) 0.0013(7)
C28 0.0324(9) 0.0154(7) 0.0214(7) -0.0054(6) -0.0021(6) -0.0020(6)
C29 0.0502(12) 0.0266(9) 0.0362(9) -0.0075(8) 0.0156(9) 0.0009(8)
O1 0.0234(7) 0.0650(10) 0.0779(11) 0.0495(9) 0.0001(7) -0.0007(7)

loop_
_atom_type_symbol
_atom_type_description
_atom_type_scat_dispersion_real
_atom_type_scat_dispersion_imag
_atom_type_scat_source
C C 0.0181 0.0091 'International Tables Vol C Tables 4.2.6.8 and 6.1.1.4'
H H 0.0000 0.0000 'International Tables Vol C Tables 4.2.6.8 and 6.1.1.4'
B B 0.0090 0.0039 'International Tables Vol C Tables 4.2.6.8 and 6.1.1.4'
N N 0.0311 0.0180 'International Tables Vol C Tables 4.2.6.8 and 6.1.1.4'
O O 0.0492 0.0322 'International Tables Vol C Tables 4.2.6.8 and 6.1.1.4'
S S 0.3331 0.5567 'International Tables Vol C Tables 4.2.6.8 and 6.1.1.4'

loop_
_geom_angle_atom_site_label_1
_geom_angle_atom_site_label_2
_geom_angle_atom_site_label_3
_geom_angle
_geom_angle_site_symmetry_1
_geom_angle_site_symmetry_3
_geom_angle_publ_flag
C16 S1 C19 103.80(7) . . ?
B1 O5 C22 107.98(11) . . ?
C10 O3 B1 109.71(11) . . ?
C10 O2 C28 122.40(11) . . ?
B1 O4 C24 106.94(11) . . ?
C9 C6 C13 121.91(13) . . ?
C11 C6 C9 120.14(13) . . ?
C11 C6 C13 117.86(13) . . ?
C9 N1 C17 120.07(12) . . ?
C10 N1 C9 129.07(12) . . ?
C10 N1 C17 110.83(11) . . ?
C9 C8 H8 120.0 . . ?
C23 C8 H8 120.0 . . ?
C23 C8 C9 119.98(14) . . ?
C6 C9 N1 117.51(12) . . ?
C8 C9 C6 119.05(13) . . ?
C8 C9 N1 123.43(13) . . ?
O3 C10 O2 124.22(13) . . ?
O3 C10 N1 117.46(12) . . ?
O2 C10 N1 118.31(13) . . ?
C6 C11 H11 119.6 . . ?
C16 C11 C6 120.80(13) . . ?
C16 C11 H11 119.6 . . ?
O6 C13 C6 121.24(13) . . ?
O6 C13 C14 122.06(14) . . ?
C6 C13 C14 116.63(13) . . ?
C13 C14 H14A 109.1 . . ?
C13 C14 H14B 109.1 . . ?
C13 C14 C17 112.58(12) . . ?
H14A C14 H14B 107.8 . . ?
C17 C14 H14A 109.1 . . ?
C17 C14 H14B 109.1 . . ?
H15A C15 H15B 109.5 . . ?
H15A C15 H15C 109.5 . . ?
H15B C15 H15C 109.5 . . ?
C22 C15 H15A 109.5 . . ?
C22 C15 H15B 109.5 . . ?
C22 C15 H15C 109.5 . . ?
C11 C16 S1 124.41(11) . . ?
C11 C16 C23 118.66(13) . . ?
C23 C16 S1 116.93(11) . . ?
N1 C17 C14 108.73(12) . . ?
N1 C17 H17 109.6 . . ?
N1 C17 B1 104.49(11) . . ?
C14 C17 H17 109.6 . . ?
C14 C17 B1 114.69(12) . . ?
B1 C17 H17 109.6 . . ?
H18A C18 H18B 109.5 . . ?
H18A C18 H18C 109.5 . . ?
H18B C18 H18C 109.5 . . ?
C28 C18 H18A 109.5 . . ?
C28 C18 H18B 109.5 . . ?
C28 C18 H18C 109.5 . . ?
S1 C19 H19A 109.5 . . ?
S1 C19 H19B 109.5 . . ?
S1 C19 H19C 109.5 . . ?
H19A C19 H19B 109.5 . . ?
H19A C19 H19C 109.5 . . ?
H19B C19 H19C 109.5 . . ?
H20A C20 H20B 109.5 . . ?
H20A C20 H20C 109.5 . . ?
H20B C20 H20C 109.5 . . ?
C22 C20 H20A 109.5 . . ?
C22 C20 H20B 109.5 . . ?
C22 C20 H20C 109.5 . . ?
O5 B1 O3 106.40(11) . . ?
O5 B1 C17 117.98(13) . . ?
O4 B1 O5 108.23(12) . . ?
O4 B1 O3 109.06(12) . . ?
O4 B1 C17 116.67(13) . . ?
C17 B1 O3 97.17(10) . . ?
O5 C22 C15 109.03(13) . . ?
O5 C22 C20 108.08(12) . . ?
O5 C22 C24 102.26(11) . . ?
C15 C22 C20 109.59(13) . . ?
C15 C22 C24 114.97(13) . . ?
C20 C22 C24 112.44(13) . . ?
C8 C23 C16 121.35(14) . . ?
C8 C23 H23 119.3 . . ?
C16 C23 H23 119.3 . . ?
O4 C24 C22 101.53(11) . . ?
O4 C24 C26 108.52(13) . . ?
O4 C24 C27 108.67(13) . . ?
C26 C24 C22 114.74(13) . . ?
C26 C24 C27 109.96(14) . . ?
C27 C24 C22 112.87(13) . . ?
H25A C25 H25B 109.5 . . ?
H25A C25 H25C 109.5 . . ?
H25B C25 H25C 109.5 . . ?
C28 C25 H25A 109.5 . . ?
C28 C25 H25B 109.5 . . ?
C28 C25 H25C 109.5 . . ?
C24 C26 H26A 109.5 . . ?
C24 C26 H26B 109.5 . . ?
C24 C26 H26C 109.5 . . ?
H26A C26 H26B 109.5 . . ?
H26A C26 H26C 109.5 . . ?
H26B C26 H26C 109.5 . . ?
C24 C27 H27A 109.5 . . ?
C24 C27 H27B 109.5 . . ?
C24 C27 H27C 109.5 . . ?
H27A C27 H27B 109.5 . . ?
H27A C27 H27C 109.5 . . ?
H27B C27 H27C 109.5 . . ?
O2 C28 C18 101.06(11) . . ?
O2 C28 C25 108.08(13) . . ?
O2 C28 C29 110.30(13) . . ?
C25 C28 C18 111.93(14) . . ?
C25 C28 C29 113.58(15) . . ?
C29 C28 C18 111.13(14) . . ?
C28 C29 H29A 109.5 . . ?
C28 C29 H29B 109.5 . . ?
C28 C29 H29C 109.5 . . ?
H29A C29 H29B 109.5 . . ?
H29A C29 H29C 109.5 . . ?
H29B C29 H29C 109.5 . . ?
H1A O1 H1B 104.5 . . ?

loop_
_geom_bond_atom_site_label_1
_geom_bond_atom_site_label_2
_geom_bond_distance
_geom_bond_site_symmetry_2
_geom_bond_publ_flag
S1 C16 1.7637(15) . ?
S1 C19 1.7945(17) . ?
O5 B1 1.4309(19) . ?
O5 C22 1.4482(17) . ?
O3 C10 1.2612(18) . ?
O3 B1 1.6558(18) . ?
O2 C10 1.3054(17) . ?
O2 C28 1.5088(17) . ?
O4 B1 1.421(2) . ?
O4 C24 1.4479(18) . ?
O6 C13 1.2158(19) . ?
C6 C9 1.400(2) . ?
C6 C11 1.398(2) . ?
C6 C13 1.4949(19) . ?
N1 C9 1.4219(18) . ?
N1 C10 1.3418(19) . ?
N1 C17 1.4838(18) . ?
C8 H8 0.9500 . ?
C8 C9 1.399(2) . ?
C8 C23 1.385(2) . ?
C11 H11 0.9500 . ?
C11 C16 1.3860(19) . ?
C13 C14 1.505(2) . ?
C14 H14A 0.9900 . ?
C14 H14B 0.9900 . ?
C14 C17 1.519(2) . ?
C15 H15A 0.9800 . ?
C15 H15B 0.9800 . ?
C15 H15C 0.9800 . ?
C15 C22 1.521(2) . ?
C16 C23 1.396(2) . ?
C17 H17 1.0000 . ?
C17 B1 1.633(2) . ?
C18 H18A 0.9800 . ?
C18 H18B 0.9800 . ?
C18 H18C 0.9800 . ?
C18 C28 1.518(2) . ?
C19 H19A 0.9800 . ?
C19 H19B 0.9800 . ?
C19 H19C 0.9800 . ?
C20 H20A 0.9800 . ?
C20 H20B 0.9800 . ?
C20 H20C 0.9800 . ?
C20 C22 1.525(2) . ?
C22 C24 1.552(2) . ?
C23 H23 0.9500 . ?
C24 C26 1.520(2) . ?
C24 C27 1.528(2) . ?
C25 H25A 0.9800 . ?
C25 H25B 0.9800 . ?
C25 H25C 0.9800 . ?
C25 C28 1.512(2) . ?
C26 H26A 0.9800 . ?
C26 H26B 0.9800 . ?
C26 H26C 0.9800 . ?
C27 H27A 0.9800 . ?
C27 H27B 0.9800 . ?
C27 H27C 0.9800 . ?
C28 C29 1.515(2) . ?
C29 H29A 0.9800 . ?
C29 H29B 0.9800 . ?
C29 H29C 0.9800 . ?
O1 H1A 0.8697 . ?
O1 H1B 0.8700 . ?

loop_
_geom_torsion_atom_site_label_1
_geom_torsion_atom_site_label_2
_geom_torsion_atom_site_label_3
_geom_torsion_atom_site_label_4
_geom_torsion
_geom_torsion_site_symmetry_1
_geom_torsion_site_symmetry_2
_geom_torsion_site_symmetry_3
_geom_torsion_site_symmetry_4
_geom_torsion_publ_flag
S1 C16 C23 C8 -179.79(14) . . . . ?
O5 C22 C24 O4 -34.82(13) . . . . ?
O5 C22 C24 C26 -151.63(13) . . . . ?
O5 C22 C24 C27 81.32(14) . . . . ?
O6 C13 C14 C17 153.23(16) . . . . ?
C6 C11 C16 S1 -179.17(12) . . . . ?
C6 C11 C16 C23 0.5(2) . . . . ?
C6 C13 C14 C17 -29.8(2) . . . . ?
N1 C17 B1 O5 107.59(14) . . . . ?
N1 C17 B1 O3 -5.30(13) . . . . ?
N1 C17 B1 O4 -120.85(13) . . . . ?
C9 C6 C11 C16 -1.4(2) . . . . ?
C9 C6 C13 O6 176.56(16) . . . . ?
C9 C6 C13 C14 -0.4(2) . . . . ?
C9 N1 C10 O3 174.66(14) . . . . ?
C9 N1 C10 O2 -6.1(2) . . . . ?
C9 N1 C17 C14 -49.59(18) . . . . ?
C9 N1 C17 B1 -172.50(13) . . . . ?
C9 C8 C23 C16 -0.7(3) . . . . ?
C10 O3 B1 O5 -118.03(13) . . . . ?
C10 O3 B1 O4 125.44(13) . . . . ?
C10 O3 B1 C17 3.97(14) . . . . ?
C10 O2 C28 C18 174.31(14) . . . . ?
C10 O2 C28 C25 -68.04(18) . . . . ?
C10 O2 C28 C29 56.67(19) . . . . ?
C10 N1 C9 C6 -157.30(15) . . . . ?
C10 N1 C9 C8 24.2(2) . . . . ?
C10 N1 C17 C14 128.51(13) . . . . ?
C10 N1 C17 B1 5.61(16) . . . . ?
C11 C6 C9 N1 -177.37(14) . . . . ?
C11 C6 C9 C8 1.2(2) . . . . ?
C11 C6 C13 O6 0.1(2) . . . . ?
C11 C6 C13 C14 -176.87(14) . . . . ?
C11 C16 C23 C8 0.5(3) . . . . ?
C13 C6 C9 N1 6.2(2) . . . . ?
C13 C6 C9 C8 -175.22(14) . . . . ?
C13 C6 C11 C16 175.17(15) . . . . ?
C13 C14 C17 N1 52.07(17) . . . . ?
C13 C14 C17 B1 168.60(13) . . . . ?
C14 C17 B1 O5 -11.35(19) . . . . ?
C14 C17 B1 O3 -124.24(12) . . . . ?
C14 C17 B1 O4 120.20(14) . . . . ?
C15 C22 C24 O4 -152.82(13) . . . . ?
C15 C22 C24 C26 90.37(17) . . . . ?
C15 C22 C24 C27 -36.67(18) . . . . ?
C17 N1 C9 C6 20.4(2) . . . . ?
C17 N1 C9 C8 -158.05(14) . . . . ?
C17 N1 C10 O3 -3.23(19) . . . . ?
C17 N1 C10 O2 176.05(13) . . . . ?
C19 S1 C16 C11 -9.62(17) . . . . ?
C19 S1 C16 C23 170.69(14) . . . . ?
C20 C22 C24 O4 80.85(14) . . . . ?
C20 C22 C24 C26 -35.96(18) . . . . ?
C20 C22 C24 C27 -163.00(13) . . . . ?
B1 O5 C22 C15 146.38(13) . . . . ?
B1 O5 C22 C20 -94.56(14) . . . . ?
B1 O5 C22 C24 24.24(14) . . . . ?
B1 O3 C10 O2 179.91(14) . . . . ?
B1 O3 C10 N1 -0.85(17) . . . . ?
B1 O4 C24 C22 33.31(14) . . . . ?
B1 O4 C24 C26 154.56(13) . . . . ?
B1 O4 C24 C27 -85.88(14) . . . . ?
C22 O5 B1 O3 -121.40(11) . . . . ?
C22 O5 B1 O4 -4.32(16) . . . . ?
C22 O5 B1 C17 130.92(13) . . . . ?
C23 C8 C9 C6 -0.2(2) . . . . ?
C23 C8 C9 N1 178.28(16) . . . . ?
C24 O4 B1 O5 -19.46(15) . . . . ?
C24 O4 B1 O3 95.90(13) . . . . ?
C24 O4 B1 C17 -155.37(12) . . . . ?
C28 O2 C10 O3 -2.3(2) . . . . ?
C28 O2 C10 N1 178.50(13) . . . . ?

loop_
_twin_individual_id
_twin_individual_mass_fraction_refined
1 0.971(13)
2 0.029(13)
